data_8103879
loop_
_publ_author_name
'Basso, R.'
'Lucchetti, G.'
'Zefiro, L.'
'Palenzona, A.'

_publ_section_title
;
 Reppiaite, Mn5(OH)4(VO4)2, a new mineral from Val Graveglia (Northern
 Apennines, Italy)
;
_journal_name_full 'Zeitschrift fuer Kristallographie (149,1979-)'
_journal_page_first 223
_journal_page_last 234
_journal_volume 201
_journal_year 1992
_chemical_formula_sum 'As0.22 H4 Mn5 O12 V1.78'
_chemical_name_systematic 'Mn5 (O H)4 ((V0.89 As0.11) O4)2'
_space_group_IT_number 12
_symmetry_space_group_name_Hall '-C 2y'
_symmetry_space_group_name_H-M 'C 1 2/m 1'
_cell_angle_alpha 90
_cell_angle_beta 98.45
_cell_angle_gamma 90
_cell_formula_units_Z 2
_cell_length_a 9.604
_cell_length_b 9.558
_cell_length_c 5.393
_cell_volume 489.677
_citation_journal_id_ASTM ZEKRDZ
_cod_data_source_file Basso_ZEKRDZ_1992_59.cif
_cod_data_source_block H4As0.22Mn5O12V1.78
_cod_original_cell_volume 489.6766
_cod_original_formula_sum 'H4 As0.22 Mn5 O12 V1.78'
_cod_database_code 8103879

loop_
_symmetry_equiv_pos_as_xyz
x,y,z
-x,y,-z
-x,-y,-z
x,-y,z
x+1/2,y+1/2,z
-x+1/2,y+1/2,-z
-x+1/2,-y+1/2,-z
x+1/2,-y+1/2,z

loop_
_atom_site_label
_atom_site_type_symbol
_atom_site_fract_x
_atom_site_fract_y
_atom_site_fract_z
_atom_site_occupancy
_atom_site_U_iso_or_equiv
As1 As+5 0.3111 0 0.4464 0.11 0.0
Mn2 Mn+2 0 0.3471 0 1 0.0
O3 O-2 0.3748 0 0.1618 1 0.0
Mn3 Mn+2 0 0.1818 0.5 1 0.0
O1 O-2 0.3917 0.3247 0.1336 1 0.0
Mn1 Mn+2 0 0 0 1 0.0
O4 O-2 0.1332 0.3552 0.3817 1 0.0
V1 V+5 0.3111 0 0.4464 0.89 0.0
O2 O-2 0.1281 0 0.3855 1 0.0
